data_4334456
loop_
_publ_author_name
'Agnieszka Wojciechowska'
'Anna G\;agor'
'Marek Duczmal'
'Zbigniew Staszak'
'Andrzej Ozarowski'

_publ_section_title
;
 l-Tyrosinatonickel(II) Complex: Synthesis and Structural, Spectroscopic,
 Magnetic, and Biological Properties of 2{[Ni(l-Tyr)2(bpy)]}.3H2O.CH3OH
;
_journal_name_full 'Inorganic Chemistry'
_journal_page_first 4360
_journal_page_last 4371
_journal_paper_doi 10.1021/ic3024919
_journal_volume 52
_journal_year 2013
_chemical_absolute_configuration s
_chemical_formula_sum 'C57 H66 N8 Ni2 O16'
_chemical_formula_weight 1230.51
_chemical_name_systematic
; 
 ? 
;
_space_group_IT_number 154
_symmetry_cell_setting hexagonal
_symmetry_space_group_name_Hall 'P 32 2"'
_symmetry_space_group_name_H-M 'P 32 2 1'
_atom_sites_solution_hydrogens geom
_atom_sites_solution_primary direct
_atom_sites_solution_secondary difmap
_audit_creation_method SHELXL-97
_cell_angle_alpha 90.00
_cell_angle_beta 90.00
_cell_angle_gamma 120.00
_cell_formula_units_Z 3
_cell_length_a 12.8116(18)
_cell_length_b 12.8116(18)
_cell_length_c 30.035(6)
_cell_measurement_reflns_used 5402
_cell_measurement_temperature 295(2)
_cell_measurement_theta_max 25.68
_cell_measurement_theta_min 3.18
_cell_volume 4269.4(12)
_computing_structure_refinement 'SHELXL-97 (Sheldrick, 1997)'
_computing_structure_solution 'SHELXS-97 (Sheldrick, 1990)'
_diffrn_ambient_temperature 295(2)
_diffrn_measured_fraction_theta_full 0.996
_diffrn_measured_fraction_theta_max 0.996
_diffrn_radiation_monochromator graphite
_diffrn_radiation_source 'fine-focus sealed tube'
_diffrn_radiation_type MoK\a
_diffrn_radiation_wavelength 0.71073
_diffrn_reflns_av_R_equivalents 0.0985
_diffrn_reflns_av_sigmaI/netI 0.0674
_diffrn_reflns_limit_h_max 14
_diffrn_reflns_limit_h_min -15
_diffrn_reflns_limit_k_max 15
_diffrn_reflns_limit_k_min -14
_diffrn_reflns_limit_l_max 36
_diffrn_reflns_limit_l_min -36
_diffrn_reflns_number 44378
_diffrn_reflns_theta_full 25.68
_diffrn_reflns_theta_max 25.68
_diffrn_reflns_theta_min 3.18
_exptl_absorpt_coefficient_mu 0.739
_exptl_absorpt_correction_T_max 1.00000
_exptl_absorpt_correction_T_min 0.72530
_exptl_absorpt_correction_type multi-scan
_exptl_absorpt_process_details
;
CrysAlisPro, Oxford Diffraction Ltd.,
Version 1.171.33.42 (release 29-05-2009 CrysAlis171 .NET)
(compiled May 29 2009,17:40:42)
empirical absorption correction using spherical harmonics,
 implemented in SCALE3 ABSPACK scaling algorithm.
;
_exptl_crystal_density_diffrn 1.443
_exptl_crystal_F_000 1944
_exptl_crystal_size_max 0.2
_exptl_crystal_size_mid 0.18
_exptl_crystal_size_min 0.15
_refine_diff_density_max 0.286
_refine_diff_density_min -0.179
_refine_diff_density_rms 0.046
_refine_ls_abs_structure_details 'Flack H D (1983), Acta Cryst. A39, 876-881'
_refine_ls_abs_structure_Flack -0.004(16)
_refine_ls_extinction_method none
_refine_ls_goodness_of_fit_ref 1.082
_refine_ls_hydrogen_treatment mixed
_refine_ls_matrix_type full
_refine_ls_number_parameters 406
_refine_ls_number_reflns 5402
_refine_ls_number_restraints 7
_refine_ls_restrained_S_all 1.094
_refine_ls_R_factor_all 0.0900
_refine_ls_R_factor_gt 0.0476
_refine_ls_shift/su_max 0.000
_refine_ls_shift/su_mean 0.000
_refine_ls_structure_factor_coef Fsqd
_refine_ls_weighting_details 'calc w=1/[\s^2^(Fo^2^)+(0.0250P)^2^+0.0000P] where P=(Fo^2^+2Fc^2^)/3'
_refine_ls_weighting_scheme calc
_refine_ls_wR_factor_gt 0.0790
_refine_ls_wR_factor_ref 0.0924
_reflns_number_gt 3653
_reflns_number_total 5402
_reflns_threshold_expression >2sigma(I)
_cod_data_source_file ic3024919_si_002.cif
_cod_data_source_block 1
_cod_database_code 4334456

loop_
_symmetry_equiv_pos_as_xyz
'x, y, z'
'-y, x-y, z+2/3'
'-x+y, -x, z+1/3'
'y, x, -z'
'x-y, -y, -z+1/3'
'-x, -x+y, -z+2/3'

loop_
_atom_site_label
_atom_site_type_symbol
_atom_site_fract_x
_atom_site_fract_y
_atom_site_fract_z
_atom_site_U_iso_or_equiv
_atom_site_adp_type
_atom_site_occupancy
_atom_site_symmetry_multiplicity
_atom_site_calc_flag
_atom_site_refinement_flags
Ni1 Ni 0.27865(5) 0.12284(5) 0.078933(18) 0.05365(16) Uani 1 1 d .
O1 O 0.0875(3) 0.2949(3) 0.09448(10) 0.0774(10) Uani 1 1 d .
O2 O 0.1821(3) 0.2070(3) 0.06530(9) 0.0576(7) Uani 1 1 d .
O3 O 0.6423(3) 0.7197(3) 0.18274(13) 0.0902(11) Uani 1 1 d D
N1 N 0.2561(3) 0.1686(3) 0.14346(11) 0.0575(9) Uani 1 1 d .
H1A H 0.243(4) 0.115(4) 0.1610(14) 0.070 Uiso 1 1 d .
H1B H 0.329(4) 0.233(4) 0.1507(13) 0.070 Uiso 1 1 d .
C1 C 0.1447(4) 0.2390(4) 0.09808(15) 0.0553(11) Uani 1 1 d .
C2 C 0.1613(4) 0.2028(4) 0.14458(15) 0.0571(12) Uani 1 1 d D
C3 C 0.1850(4) 0.2972(4) 0.18072(14) 0.0637(12) Uani 1 1 d .
H3A H 0.1258 0.3229 0.1777 0.076 Uiso 1 1 calc R
H3B H 0.1736 0.2596 0.2097 0.076 Uiso 1 1 calc R
C4 C 0.3090(4) 0.4068(4) 0.17901(14) 0.0543(12) Uani 1 1 d .
C7 C 0.5346(4) 0.6131(4) 0.18099(17) 0.0646(13) Uani 1 1 d .
C6 C 0.5122(4) 0.5181(5) 0.20764(15) 0.0638(13) Uani 1 1 d .
H6 H 0.5720 0.5216 0.2262 0.077 Uiso 1 1 calc R
C5 C 0.3983(4) 0.4155(5) 0.20659(13) 0.0624(12) Uani 1 1 d .
H5 H 0.3823 0.3511 0.2251 0.075 Uiso 1 1 calc R
C8 C 0.4487(5) 0.6057(5) 0.15135(16) 0.0693(13) Uani 1 1 d .
H8 H 0.4667 0.6689 0.1319 0.083 Uiso 1 1 calc R
C9 C 0.3367(4) 0.5042(4) 0.15077(15) 0.0667(13) Uani 1 1 d .
H9 H 0.2783 0.5002 0.1313 0.080 Uiso 1 1 calc R
O4 O 0.1321(3) -0.0470(3) 0.08637(10) 0.0637(9) Uani 1 1 d .
O5 O -0.0107(3) -0.2020(3) 0.04953(10) 0.0838(10) Uani 1 1 d .
O6 O 0.4753(3) -0.2940(4) 0.04263(13) 0.0958(12) Uani 1 1 d D
N2 N 0.2620(3) 0.0637(3) 0.01382(11) 0.0554(9) Uani 1 1 d .
H2A H 0.281(4) 0.129(4) -0.0048(13) 0.066 Uiso 1 1 d .
H2B H 0.326(4) 0.064(4) 0.0102(14) 0.066 Uiso 1 1 d .
C10 C 0.0855(4) -0.1036(5) 0.05105(16) 0.0601(13) Uani 1 1 d .
C11 C 0.1460(4) -0.0502(4) 0.00653(14) 0.0550(12) Uani 1 1 d D
C12 C 0.1589(4) -0.1415(4) -0.02305(13) 0.0607(11) Uani 1 1 d .
H12A H 0.0798 -0.2119 -0.0269 0.073 Uiso 1 1 calc R
H12B H 0.1871 -0.1056 -0.0522 0.073 Uiso 1 1 calc R
C13 C 0.2430(4) -0.1819(4) -0.00562(14) 0.0594(12) Uani 1 1 d .
C14 C 0.3663(5) -0.1173(4) -0.01501(14) 0.0648(13) Uani 1 1 d .
H14 H 0.3963 -0.0483 -0.0324 0.078 Uiso 1 1 calc R
C15 C 0.4442(5) -0.1523(4) 0.00057(15) 0.0681(14) Uani 1 1 d .
H15 H 0.5258 -0.1072 -0.0063 0.082 Uiso 1 1 calc R
C16 C 0.4024(5) -0.2538(5) 0.02636(17) 0.0688(14) Uani 1 1 d .
C17 C 0.2807(5) -0.3206(5) 0.03570(17) 0.0763(16) Uani 1 1 d .
H17 H 0.2511 -0.3910 0.0524 0.092 Uiso 1 1 calc R
C18 C 0.2026(5) -0.2835(4) 0.02041(16) 0.0723(14) Uani 1 1 d .
H18 H 0.1213 -0.3279 0.0278 0.087 Uiso 1 1 calc R
C19 C 0.5427(4) 0.2813(4) 0.08310(14) 0.0563(12) Uani 1 1 d .
N3 N 0.4422(3) 0.2847(3) 0.07189(11) 0.0553(9) Uani 1 1 d .
N4 N 0.4041(4) 0.0711(4) 0.09549(12) 0.0598(10) Uani 1 1 d .
C20 C 0.6543(5) 0.3844(5) 0.08435(15) 0.0741(14) Uani 1 1 d .
H20 H 0.7223 0.3807 0.0927 0.089 Uiso 1 1 calc R
C21 C 0.6637(5) 0.4922(5) 0.07315(19) 0.0856(17) Uani 1 1 d .
H21 H 0.7383 0.5626 0.0739 0.103 Uiso 1 1 calc R
C23 C 0.4545(5) 0.3919(4) 0.06073(16) 0.0710(14) Uani 1 1 d .
H23 H 0.3864 0.3954 0.0526 0.085 Uiso 1 1 calc R
C22 C 0.5642(5) 0.4965(4) 0.06096(17) 0.0791(14) Uani 1 1 d .
H22 H 0.5700 0.5692 0.0528 0.095 Uiso 1 1 calc R
C24 C 0.5210(4) 0.1601(5) 0.09343(14) 0.0573(12) Uani 1 1 d .
C25 C 0.6120(5) 0.1335(6) 0.10114(16) 0.0817(17) Uani 1 1 d .
H25 H 0.6921 0.1947 0.0998 0.098 Uiso 1 1 calc R
C26 C 0.5851(7) 0.0179(7) 0.11063(19) 0.101(2) Uani 1 1 d .
H26 H 0.6463 0.0002 0.1155 0.121 Uiso 1 1 calc R
C27 C 0.4690(7) -0.0692(6) 0.11271(17) 0.0913(19) Uani 1 1 d .
H27 H 0.4490 -0.1479 0.1195 0.110 Uiso 1 1 calc R
C28 C 0.3791(5) -0.0414(5) 0.10472(15) 0.0755(15) Uani 1 1 d .
H28 H 0.2990 -0.1027 0.1058 0.091 Uiso 1 1 calc R
OW1 O -0.1736(3) -0.2924(3) -0.01660(12) 0.0917(11) Uani 1 1 d D
O O 0.8740(7) -0.0572(7) 0.0880(3) 0.084(2) Uani 0.50 1 d PD
OW2 O 0.8345(8) 0.0458(7) 0.1693(5) 0.143(4) Uani 0.50 1 d P
C C 0.7698(11) -0.1172(14) 0.1065(5) 0.179(9) Uani 0.50 1 d PD
H1 H 0.088(5) -0.034(7) -0.010(2) 0.215 Uiso 1 1 d D
H2 H 0.078(3) 0.133(4) 0.146(3) 0.215 Uiso 1 1 d D
H3 H 0.692(6) 0.691(7) 0.198(2) 0.215 Uiso 1 1 d D
H61 H 0.549(5) -0.252(7) 0.024(3) 0.269 Uiso 1 1 d D
H11 H -0.118(7) -0.264(8) 0.009(2) 0.269 Uiso 1 1 d D
H12 H -0.148(8) -0.241(7) -0.0441(18) 0.269 Uiso 1 1 d D

loop_
_atom_site_aniso_label
_atom_site_aniso_U_11
_atom_site_aniso_U_22
_atom_site_aniso_U_33
_atom_site_aniso_U_23
_atom_site_aniso_U_13
_atom_site_aniso_U_12
Ni1 0.0607(4) 0.0584(4) 0.0527(3) -0.0041(3) -0.0065(3) 0.0379(3)
O1 0.093(2) 0.107(3) 0.064(2) -0.0189(19) -0.0164(19) 0.074(2)
O2 0.067(2) 0.079(2) 0.0468(17) -0.0114(16) -0.0113(16) 0.0508(17)
O3 0.064(2) 0.081(3) 0.118(3) -0.010(2) -0.008(2) 0.030(2)
N1 0.062(2) 0.056(2) 0.057(2) -0.0034(19) -0.0098(19) 0.0311(19)
C1 0.056(3) 0.061(3) 0.057(3) -0.015(2) -0.018(2) 0.036(3)
C2 0.062(3) 0.066(3) 0.052(3) -0.012(2) -0.009(2) 0.039(3)
C3 0.070(3) 0.076(3) 0.054(3) -0.008(3) -0.007(2) 0.042(3)
C4 0.057(3) 0.065(3) 0.046(3) -0.006(2) -0.004(2) 0.035(3)
C7 0.053(3) 0.060(3) 0.078(3) -0.018(3) -0.007(3) 0.026(3)
C6 0.068(3) 0.077(3) 0.056(3) -0.005(3) -0.012(3) 0.043(3)
C5 0.067(3) 0.072(3) 0.051(3) -0.001(3) -0.009(2) 0.037(3)
C8 0.076(4) 0.066(4) 0.073(3) 0.004(3) -0.004(3) 0.040(3)
C9 0.065(3) 0.071(3) 0.066(3) -0.009(3) -0.015(3) 0.035(3)
O4 0.075(2) 0.066(2) 0.0426(18) -0.0048(16) 0.0015(16) 0.0297(18)
O5 0.070(2) 0.086(3) 0.063(2) 0.005(2) 0.0029(18) 0.015(2)
O6 0.108(3) 0.110(3) 0.104(3) 0.042(2) 0.032(2) 0.081(3)
N2 0.067(2) 0.056(2) 0.054(2) 0.0072(17) 0.0011(19) 0.038(2)
C10 0.055(3) 0.067(3) 0.064(3) 0.008(3) 0.005(3) 0.035(3)
C11 0.063(3) 0.057(3) 0.048(3) 0.002(2) -0.002(2) 0.032(3)
C12 0.075(3) 0.056(3) 0.046(2) -0.003(2) -0.002(2) 0.029(3)
C13 0.077(3) 0.059(3) 0.048(3) 0.002(2) 0.007(2) 0.037(3)
C14 0.089(4) 0.057(3) 0.055(3) 0.011(3) 0.021(3) 0.041(3)
C15 0.081(4) 0.066(3) 0.072(3) 0.014(3) 0.027(3) 0.047(3)
C16 0.086(4) 0.076(4) 0.063(3) 0.018(3) 0.022(3) 0.055(3)
C17 0.101(4) 0.070(4) 0.073(4) 0.015(3) 0.020(3) 0.054(4)
C18 0.084(4) 0.062(3) 0.072(3) 0.010(3) 0.019(3) 0.037(3)
C19 0.063(3) 0.073(3) 0.046(3) -0.003(2) -0.001(2) 0.044(3)
N3 0.058(3) 0.060(2) 0.057(2) -0.0009(18) -0.0040(19) 0.037(2)
N4 0.078(3) 0.070(3) 0.052(2) -0.006(2) -0.004(2) 0.051(2)
C20 0.055(3) 0.096(4) 0.067(3) 0.004(3) -0.002(3) 0.035(3)
C21 0.078(4) 0.076(4) 0.081(4) -0.002(3) -0.005(3) 0.022(3)
C23 0.078(4) 0.066(3) 0.080(4) -0.003(3) -0.010(3) 0.044(3)
C22 0.086(4) 0.058(3) 0.086(4) 0.004(3) 0.002(3) 0.031(4)
C24 0.064(3) 0.086(4) 0.041(3) -0.004(3) -0.001(2) 0.051(3)
C25 0.081(4) 0.137(5) 0.062(3) -0.003(3) -0.005(3) 0.081(4)
C26 0.138(6) 0.155(7) 0.080(4) 0.002(5) -0.007(4) 0.126(6)
C27 0.162(6) 0.106(5) 0.060(3) -0.002(3) -0.010(4) 0.108(5)
C28 0.114(5) 0.073(3) 0.059(3) -0.002(3) -0.013(3) 0.062(4)
OW1 0.087(3) 0.098(3) 0.100(3) -0.018(2) -0.014(2) 0.053(2)
O 0.100(6) 0.117(7) 0.078(5) 0.024(5) 0.008(5) 0.085(6)
OW2 0.104(6) 0.117(10) 0.193(9) -0.022(11) 0.022(8) 0.043(6)
C 0.25(2) 0.112(12) 0.156(17) -0.003(12) -0.115(16) 0.075(15)

loop_
_atom_type_symbol
_atom_type_description
_atom_type_scat_dispersion_real
_atom_type_scat_dispersion_imag
_atom_type_scat_source
C C 0.0033 0.0016 'International Tables Vol C Tables 4.2.6.8 and 6.1.1.4'
H H 0.0000 0.0000 'International Tables Vol C Tables 4.2.6.8 and 6.1.1.4'
N N 0.0061 0.0033 'International Tables Vol C Tables 4.2.6.8 and 6.1.1.4'
O O 0.0106 0.0060 'International Tables Vol C Tables 4.2.6.8 and 6.1.1.4'
Ni Ni 0.3393 1.1124 'International Tables Vol C Tables 4.2.6.8 and 6.1.1.4'

loop_
_geom_angle_atom_site_label_1
_geom_angle_atom_site_label_2
_geom_angle_atom_site_label_3
_geom_angle
O2 Ni1 O4 96.14(12)
O2 Ni1 N2 91.43(12)
O4 Ni1 N2 80.95(13)
O2 Ni1 N4 168.81(14)
O4 Ni1 N4 94.50(14)
N2 Ni1 N4 93.66(13)
O2 Ni1 N1 80.38(12)
O4 Ni1 N1 90.87(13)
N2 Ni1 N1 167.79(13)
N4 Ni1 N1 96.02(13)
O2 Ni1 N3 91.55(13)
O4 Ni1 N3 172.24(13)
N2 Ni1 N3 97.81(13)
N4 Ni1 N3 77.90(15)
N1 Ni1 N3 91.49(14)
C1 O2 Ni1 116.6(3)
C7 O3 H3 99(5)
C2 N1 Ni1 110.6(2)
C2 N1 H1A 113(3)
Ni1 N1 H1A 111(3)
C2 N1 H1B 111(3)
Ni1 N1 H1B 104(3)
H1A N1 H1B 107(4)
O2 C1 O1 123.1(4)
O2 C1 C2 119.2(4)
O1 C1 C2 117.6(4)
N1 C2 C1 109.3(4)
N1 C2 C3 112.3(3)
C1 C2 C3 114.2(4)
N1 C2 H2 114(5)
C1 C2 H2 93(5)
C3 C2 H2 112(5)
C4 C3 C2 114.2(4)
C4 C3 H3A 108.7
C2 C3 H3A 108.7
C4 C3 H3B 108.7
C2 C3 H3B 108.7
H3A C3 H3B 107.6
C5 C4 C9 117.7(4)
C5 C4 C3 120.2(4)
C9 C4 C3 122.1(4)
C6 C7 O3 121.6(5)
C6 C7 C8 120.8(5)
O3 C7 C8 117.6(5)
C7 C6 C5 118.8(4)
C7 C6 H6 120.6
C5 C6 H6 120.6
C4 C5 C6 121.9(4)
C4 C5 H5 119.0
C6 C5 H5 119.0
C9 C8 C7 119.6(5)
C9 C8 H8 120.2
C7 C8 H8 120.2
C8 C9 C4 121.0(4)
C8 C9 H9 119.5
C4 C9 H9 119.5
C10 O4 Ni1 116.0(3)
C16 O6 H61 104(5)
C11 N2 Ni1 111.7(3)
C11 N2 H2A 119(3)
Ni1 N2 H2A 107(2)
C11 N2 H2B 119(3)
Ni1 N2 H2B 101(3)
H2A N2 H2B 101(3)
O5 C10 O4 124.0(4)
O5 C10 C11 116.4(4)
O4 C10 C11 119.6(4)
N2 C11 C10 110.2(4)
N2 C11 C12 113.2(4)
C10 C11 C12 112.8(4)
N2 C11 H1 110(5)
C10 C11 H1 105(4)
C12 C11 H1 104(4)
C13 C12 C11 115.3(3)
C13 C12 H12A 108.4
C11 C12 H12A 108.4
C13 C12 H12B 108.4
C11 C12 H12B 108.4
H12A C12 H12B 107.5
C18 C13 C14 117.0(4)
C18 C13 C12 121.8(4)
C14 C13 C12 121.2(4)
C15 C14 C13 122.1(4)
C15 C14 H14 118.9
C13 C14 H14 118.9
C14 C15 C16 120.1(5)
C14 C15 H15 120.0
C16 C15 H15 120.0
C15 C16 O6 122.9(5)
C15 C16 C17 119.2(5)
O6 C16 C17 117.8(4)
C18 C17 C16 120.4(5)
C18 C17 H17 119.8
C16 C17 H17 119.8
C13 C18 C17 121.2(5)
C13 C18 H18 119.4
C17 C18 H18 119.4
N3 C19 C20 121.6(4)
N3 C19 C24 114.0(4)
C20 C19 C24 124.4(5)
C23 N3 C19 117.9(4)
C23 N3 Ni1 125.8(3)
C19 N3 Ni1 116.1(3)
C28 N4 C24 118.9(5)
C28 N4 Ni1 125.8(4)
C24 N4 Ni1 115.1(3)
C21 C20 C19 119.1(5)
C21 C20 H20 120.5
C19 C20 H20 120.5
C22 C21 C20 119.9(5)
C22 C21 H21 120.0
C20 C21 H21 120.0
N3 C23 C22 122.4(5)
N3 C23 H23 118.8
C22 C23 H23 118.8
C21 C22 C23 119.2(5)
C21 C22 H22 120.4
C23 C22 H22 120.4
N4 C24 C25 119.7(5)
N4 C24 C19 116.5(4)
C25 C24 C19 123.8(5)
C24 C25 C26 120.8(6)
C24 C25 H25 119.6
C26 C25 H25 119.6
C27 C26 C25 118.9(6)
C27 C26 H26 120.5
C25 C26 H26 120.5
C26 C27 C28 119.7(6)
C26 C27 H27 120.1
C28 C27 H27 120.1
N4 C28 C27 122.0(5)
N4 C28 H28 119.0
C27 C28 H28 119.0
H11 OW1 H12 118(7)

loop_
_geom_bond_atom_site_label_1
_geom_bond_atom_site_label_2
_geom_bond_distance
Ni1 O2 2.048(3)
Ni1 O4 2.055(3)
Ni1 N2 2.069(3)
Ni1 N4 2.082(4)
Ni1 N1 2.086(3)
Ni1 N3 2.095(4)
O1 C1 1.259(4)
O2 C1 1.251(5)
O3 C7 1.374(5)
O3 H3 0.992(10)
N1 C2 1.483(5)
N1 H1A 0.82(4)
N1 H1B 0.91(4)
C1 C2 1.520(6)
C2 C3 1.539(6)
C2 H2 0.989(10)
C3 C4 1.506(6)
C3 H3A 0.9700
C3 H3B 0.9700
C4 C5 1.371(5)
C4 C9 1.400(6)
C7 C6 1.362(6)
C7 C8 1.381(6)
C6 C5 1.393(6)
C6 H6 0.9300
C5 H5 0.9300
C8 C9 1.373(6)
C8 H8 0.9300
C9 H9 0.9300
O4 C10 1.255(5)
O5 C10 1.248(5)
O6 C16 1.364(6)
O6 H61 0.990(10)
N2 C11 1.489(5)
N2 H2A 0.93(4)
N2 H2B 0.83(4)
C10 C11 1.525(6)
C11 C12 1.543(6)
C11 H1 0.992(10)
C12 C13 1.504(6)
C12 H12A 0.9700
C12 H12B 0.9700
C13 C18 1.378(6)
C13 C14 1.397(6)
C14 C15 1.364(6)
C14 H14 0.9300
C15 C16 1.372(6)
C15 H15 0.9300
C16 C17 1.381(6)
C17 C18 1.384(6)
C17 H17 0.9300
C18 H18 0.9300
C19 N3 1.353(5)
C19 C20 1.379(6)
C19 C24 1.467(6)
N3 C23 1.344(5)
N4 C28 1.340(5)
N4 C24 1.356(5)
C20 C21 1.368(6)
C20 H20 0.9300
C21 C22 1.352(7)
C21 H21 0.9300
C23 C22 1.374(6)
C23 H23 0.9300
C22 H22 0.9300
C24 C25 1.389(6)
C25 C26 1.372(8)
C25 H25 0.9300
C26 C27 1.342(8)
C26 H26 0.9300
C27 C28 1.386(7)
C27 H27 0.9300
C28 H28 0.9300
OW1 H11 0.989(10)
OW1 H12 1.001(10)
O C 1.287(9)

loop_
_geom_hbond_atom_site_label_D
_geom_hbond_atom_site_label_H
_geom_hbond_atom_site_label_A
_geom_hbond_distance_DH
_geom_hbond_distance_HA
_geom_hbond_distance_DA
_geom_hbond_angle_DHA
_geom_hbond_site_symmetry_A
N1 H1A O4 0.82(4) 2.72(4) 3.394(5) 141(4) 5
N2 H2A O2 0.93(4) 2.30(4) 3.080(4) 140(3) 4
O3 H3 O1 0.991(10) 1.73(4) 2.636(5) 149(7) 5_665
O6 H61 OW1 0.990(10) 1.79(5) 2.693(5) 151(8) 4_655
OW1 H11 O5 0.990(10) 1.701(15) 2.688(5) 174(4) .
OW1 H12 O 1.001(10) 1.89(3) 2.861(9) 163(8) 4_545
